data_1001854
loop_
_publ_author_name
'Michel, C'
'Er-Rakho, L'
'Raveau, B'

_publ_section_title
;
The oxygen defect perovskite Ba La4 Cu5 O13.4, a metallic conductor
;
_journal_coden_ASTM MRBUAC
_journal_name_full 'Materials Research Bulletin'
_journal_page_first 667
_journal_page_last 671
_journal_paper_doi 10.1016/0025-5408(85)90144-8
_journal_volume 20
_journal_year 1985
_chemical_formula_structural 'Ba La4 Cu5 O13.4'
_chemical_formula_sum 'Ba Cu5 La4 O13.4'
_chemical_name_systematic
;
Barium tetralanthanum pentacopper 13.4-oxide
;
_space_group_IT_number 83
_symmetry_cell_setting tetragonal
_symmetry_Int_Tables_number 83
_symmetry_space_group_name_Hall '-P 4'
_symmetry_space_group_name_H-M 'P 4/m'
_cell_angle_alpha 90
_cell_angle_beta 90
_cell_angle_gamma 90
_cell_formula_units_Z 1
_cell_length_a 8.644(4)
_cell_length_b 8.644(4)
_cell_length_c 3.867(3)
_cell_volume 288.9
_exptl_crystal_density_meas 7.05
_refine_ls_R_factor_all 0.083
_cod_database_code 1001854

loop_
_symmetry_equiv_pos_as_xyz
x,y,z
-x,-y,z
-y,x,z
y,-x,z
-x,-y,-z
x,y,-z
y,-x,-z
-y,x,-z

loop_
_atom_site_label
_atom_site_type_symbol
_atom_site_symmetry_multiplicity
_atom_site_Wyckoff_symbol
_atom_site_fract_x
_atom_site_fract_y
_atom_site_fract_z
_atom_site_occupancy
_atom_site_attached_hydrogens
_atom_site_calc_flag
Ba1 Ba2+ 1 d 0.5 0.5 0.5 0.2 0 d
La1 La3+ 1 d 0.5 0.5 0.5 0.8 0 d
Ba2 Ba2+ 4 k 0.124(1) 0.277(1) 0.5 0.2 0 d
La2 La3+ 4 k 0.124(1) 0.277(1) 0.5 0.8 0 d
Cu1 Cu3+ 1 a 0. 0. 0. 1. 0 d
Cu2 Cu3+ 4 j 0.415(3) 0.168(2) 0. 1. 0 d
O1 O2- 1 b 0. 0. 0.5 0.893 0 d
O2 O2- 2 e 0. 0.5 0. 0.893 0 d
O3 O2- 4 j 0.261(7) 0.384(8) 0. 0.893 0 d
O4 O2- 4 j 0.229(8) 0.063(6) 0. 0.893 0 d
O5 O2- 4 k 0.428(10) 0.155(6) 0.5 0.893 0 d

loop_
_atom_type_symbol
_atom_type_oxidation_number
Ba2+ 2.000
La3+ 3.000
Cu3+ 2.560
O2- -2.000
